data_2234395
loop_
_publ_author_name
'Brown, I. David'

_publ_section_title
;
 A redetermination of the structure of
 poly[[\m~4~-(<i>R</i>)-2-ammonio-3-sulfonatopropanoato]aquasodium],
 originally reported as
 poly[[\m~7~-<small>L</small>-cysteato(2{-})]disodium]
;
_journal_coeditor_code SJ5205
_journal_issue 4
_journal_name_full 'Acta Crystallographica Section E'
_journal_page_first m393
_journal_paper_doi 10.1107/S1600536812009683
_journal_volume 68
_journal_year 2012
_chemical_formula_iupac '[Na (C3 H6 N O5 S) (H2 O)]'
_chemical_formula_moiety 'Na +, C3 H6 N O5 S -, H2 O'
_chemical_formula_sum 'C3 H8 N Na O6 S'
_chemical_formula_weight 209.15
_chemical_name_common
;
sodium (<i>R</i>)-2-ammonio-3-sulfonatopropanoate monohydrate
;
_chemical_name_systematic
;
poly[[\m~4~-(<i>R</i>)-2-ammonio-3-sulfonatopropanoato]aquasodium]
;
_space_group_IT_number 14
_symmetry_cell_setting monoclinic
_symmetry_space_group_name_Hall '-P 2ybc'
_symmetry_space_group_name_H-M 'P 1 21/c 1'
_atom_sites_solution_hydrogens geom
_atom_sites_solution_primary direct
_atom_sites_solution_secondary difmap
_audit_creation_method SHELXL-97
_cell_angle_alpha 90.00
_cell_angle_beta 109.15(3)
_cell_angle_gamma 90.00
_cell_formula_units_Z 4
_cell_length_a 5.7574(12)
_cell_length_b 11.875(2)
_cell_length_c 11.691(3)
_cell_measurement_reflns_used 7309
_cell_measurement_temperature 298(2)
_cell_measurement_theta_max 27.5
_cell_measurement_theta_min 3.4
_cell_volume 755.1(3)
_computing_cell_refinement 'PROCESS-AUTO (Rigaku, 1998)'
_computing_data_collection 'PROCESS-AUTO (Rigaku, 1998)'
_computing_data_reduction 'CrystalStructure (Rigaku/MSC, 2002)'
_computing_molecular_graphics 'Mercury (Macrae <i>et al.</i>, 2006)'
_computing_publication_material 'publCIF (Westrip, 2010)'
_computing_structure_refinement 'SHELXL97 (Sheldrick, 2008)'
_computing_structure_solution 'coordinates taken from the previous refinement (Liu, 2011)'
_diffrn_ambient_temperature 298(2)
_diffrn_measured_fraction_theta_full 0.999
_diffrn_measured_fraction_theta_max 0.999
_diffrn_measurement_device_type 'Rigaku SCX-Mini CCD'
_diffrn_measurement_method \w
_diffrn_radiation_monochromator graphite
_diffrn_radiation_source 'fine-focus sealed tube'
_diffrn_radiation_type MoK\a
_diffrn_radiation_wavelength 0.71073
_diffrn_reflns_av_R_equivalents 0.0443
_diffrn_reflns_av_sigmaI/netI 0.0341
_diffrn_reflns_limit_h_max 7
_diffrn_reflns_limit_h_min -7
_diffrn_reflns_limit_k_max 15
_diffrn_reflns_limit_k_min -15
_diffrn_reflns_limit_l_max 15
_diffrn_reflns_limit_l_min -15
_diffrn_reflns_number 7845
_diffrn_reflns_theta_full 27.48
_diffrn_reflns_theta_max 27.48
_diffrn_reflns_theta_min 3.43
_diffrn_standards_number 0
_exptl_absorpt_coefficient_mu 0.478
_exptl_absorpt_correction_T_max 0.9105
_exptl_absorpt_correction_T_min 0.8939
_exptl_absorpt_correction_type multi-scan
_exptl_absorpt_process_details '(ABSCOR; Higashi, 1995)'
_exptl_crystal_colour colourless
_exptl_crystal_density_diffrn 1.840
_exptl_crystal_density_method 'not measured'
_exptl_crystal_description prism
_exptl_crystal_F_000 432
_exptl_crystal_size_max 0.24
_exptl_crystal_size_mid 0.22
_exptl_crystal_size_min 0.20
_refine_diff_density_max 0.387
_refine_diff_density_min -0.353
_refine_ls_extinction_method none
_refine_ls_goodness_of_fit_ref 1.097
_refine_ls_hydrogen_treatment mixed
_refine_ls_matrix_type full
_refine_ls_number_parameters 118
_refine_ls_number_reflns 1740
_refine_ls_number_restraints 2
_refine_ls_restrained_S_all 1.096
_refine_ls_R_factor_all 0.0511
_refine_ls_R_factor_gt 0.0383
_refine_ls_shift/su_max 0.001
_refine_ls_shift/su_mean 0.000
_refine_ls_structure_factor_coef Fsqd
_refine_ls_weighting_details 'calc w=1/[\s^2^(Fo^2^)+(0.0337P)^2^+0.5281P] where P=(Fo^2^+2Fc^2^)/3'
_refine_ls_weighting_scheme calc
_refine_ls_wR_factor_gt 0.0825
_refine_ls_wR_factor_ref 0.0872
_reflns_number_gt 1463
_reflns_number_total 1740
_reflns_threshold_expression I>2\S(I)
_cod_data_source_file sj5205.cif
_cod_data_source_block I
_cod_original_sg_symbol_H-M 'P 21/c'
_cod_database_code 2234395
_cod_database_fobs_code 2234395

loop_
_symmetry_equiv_pos_as_xyz
'x, y, z'
'-x, y+1/2, -z+1/2'
'-x, -y, -z'
'x, -y-1/2, z-1/2'

loop_
_atom_site_type_symbol
_atom_site_label
_atom_site_fract_x
_atom_site_fract_y
_atom_site_fract_z
_atom_site_U_iso_or_equiv
_atom_site_adp_type
_atom_site_calc_flag
_atom_site_refinement_flags
_atom_site_occupancy
_atom_site_symmetry_multiplicity
Na Na1 0.04743(15) 0.74874(7) 0.32550(8) 0.0227(2) Uani d . 1 4
C C1 0.2113(4) 1.00587(18) 0.31408(19) 0.0187(4) Uani d . 1 4
C C2 0.4306(4) 1.03306(18) 0.27159(19) 0.0183(4) Uani d . 1 4
H H2 0.4392 1.1153 0.2677 0.022 Uiso calc R 1 4
C C3 0.3962(4) 0.98919(18) 0.14342(19) 0.0202(5) Uani d . 1 4
H H3A 0.5201 1.0241 0.1155 0.024 Uiso calc R 1 4
H H3B 0.2371 1.0146 0.0905 0.024 Uiso calc R 1 4
N N1 0.6664(3) 0.99540(16) 0.36077(16) 0.0229(4) Uani d . 1 4
H H1A 0.6638 0.9210 0.3694 0.034 Uiso calc R 1 4
H H1B 0.6869 1.0284 0.4318 0.034 Uiso calc R 1 4
H H1C 0.7900 1.0143 0.3347 0.034 Uiso calc R 1 4
O O1 0.2380(3) 0.93424(13) 0.39576(13) 0.0244(4) Uani d . 1 4
O O2 0.0199(3) 1.06104(14) 0.26136(16) 0.0294(4) Uani d . 1 4
O O3 0.2321(3) 0.78831(14) 0.17151(15) 0.0310(4) Uani d . 1 4
O O4 0.6636(3) 0.80928(14) 0.19436(15) 0.0300(4) Uani d . 1 4
O O5 0.3578(3) 0.82358(14) -0.00367(13) 0.0251(4) Uani d . 1 4
S S1 0.41302(9) 0.84075(4) 0.12587(5) 0.01761(15) Uani d . 1 4
O O1W -0.1946(4) 0.76543(17) 0.46236(17) 0.0356(4) Uani d D 1 4
H H1WA -0.090(5) 0.759(4) 0.5329(15) 0.090(15) Uiso d D 1 4
H H1WB -0.326(3) 0.740(3) 0.471(3) 0.058(10) Uiso d D 1 4

loop_
_atom_site_aniso_label
_atom_site_aniso_U_11
_atom_site_aniso_U_22
_atom_site_aniso_U_33
_atom_site_aniso_U_12
_atom_site_aniso_U_13
_atom_site_aniso_U_23
Na1 0.0214(5) 0.0242(5) 0.0216(5) 0.0005(4) 0.0058(4) 0.0015(4)
C1 0.0195(11) 0.0171(10) 0.0209(11) -0.0036(9) 0.0087(9) -0.0060(9)
C2 0.0178(10) 0.0169(10) 0.0221(11) 0.0000(8) 0.0091(9) -0.0003(8)
C3 0.0228(11) 0.0187(11) 0.0209(11) 0.0011(9) 0.0094(9) 0.0013(9)
N1 0.0174(9) 0.0297(10) 0.0223(10) -0.0022(8) 0.0073(8) -0.0045(8)
O1 0.0275(9) 0.0259(8) 0.0216(8) -0.0031(7) 0.0105(7) 0.0012(7)
O2 0.0195(8) 0.0306(9) 0.0411(10) 0.0060(7) 0.0139(7) 0.0091(8)
O3 0.0366(10) 0.0311(9) 0.0319(9) -0.0106(8) 0.0203(8) -0.0026(7)
O4 0.0256(9) 0.0286(9) 0.0291(9) 0.0075(7) 0.0000(7) -0.0007(7)
O5 0.0264(8) 0.0309(9) 0.0184(8) -0.0045(7) 0.0079(7) -0.0053(6)
S1 0.0193(3) 0.0179(3) 0.0160(3) -0.0013(2) 0.0063(2) -0.0006(2)
O1W 0.0274(10) 0.0517(12) 0.0302(10) 0.0023(9) 0.0127(9) 0.0119(9)

loop_
_atom_type_symbol
_atom_type_description
_atom_type_scat_dispersion_real
_atom_type_scat_dispersion_imag
_atom_type_scat_source
C C 0.0033 0.0016 'International Tables Vol C Tables 4.2.6.8 and 6.1.1.4'
H H 0.0000 0.0000 'International Tables Vol C Tables 4.2.6.8 and 6.1.1.4'
N N 0.0061 0.0033 'International Tables Vol C Tables 4.2.6.8 and 6.1.1.4'
Na Na 0.0362 0.0249 'International Tables Vol C Tables 4.2.6.8 and 6.1.1.4'
O O 0.0106 0.0060 'International Tables Vol C Tables 4.2.6.8 and 6.1.1.4'
S S 0.1246 0.1234 'International Tables Vol C Tables 4.2.6.8 and 6.1.1.4'

loop_
_geom_angle_atom_site_label_1
_geom_angle_atom_site_label_2
_geom_angle_atom_site_label_3
_geom_angle_site_symmetry_1
_geom_angle_site_symmetry_3
_geom_angle
O4 Na1 O5 1_455 4_576 162.02(7)
O4 Na1 O3 1_455 . 90.22(7)
O5 Na1 O3 4_576 . 107.74(7)
O4 Na1 O2 1_455 2_545 91.21(7)
O5 Na1 O2 4_576 2_545 89.57(7)
O3 Na1 O2 . 2_545 85.17(6)
O4 Na1 O1W 1_455 . 77.69(7)
O5 Na1 O1W 4_576 . 84.94(7)
O3 Na1 O1W . . 162.46(7)
O2 Na1 O1W 2_545 . 107.49(7)
O4 Na1 O1 1_455 . 99.41(7)
O5 Na1 O1 4_576 . 85.01(6)
O3 Na1 O1 . . 79.58(6)
O2 Na1 O1 2_545 . 161.39(6)
O1W Na1 O1 . . 89.79(7)
O1 C1 O2 . . 126.7(2)
O1 C1 C2 . . 118.85(19)
O2 C1 C2 . . 114.45(18)
N1 C2 C1 . . 111.67(17)
N1 C2 C3 . . 112.25(17)
C1 C2 C3 . . 112.80(17)
N1 C2 H2 . . 106.5
C1 C2 H2 . . 106.5
C3 C2 H2 . . 106.5
C2 C3 S1 . . 116.96(15)
C2 C3 H3A . . 108.1
S1 C3 H3A . . 108.1
C2 C3 H3B . . 108.1
S1 C3 H3B . . 108.1
H3A C3 H3B . . 107.3
C2 N1 H1A . . 109.5
C2 N1 H1B . . 109.5
H1A N1 H1B . . 109.5
C2 N1 H1C . . 109.5
H1A N1 H1C . . 109.5
H1B N1 H1C . . 109.5
C1 O1 Na1 . . 114.94(13)
C1 O2 Na1 . 2 132.70(14)
S1 O3 Na1 . . 153.84(11)
S1 O4 Na1 . 1_655 172.12(12)
S1 O5 Na1 . 4_575 140.97(10)
O4 S1 O5 . . 112.10(10)
O4 S1 O3 . . 112.88(11)
O5 S1 O3 . . 112.51(10)
O4 S1 C3 . . 105.86(10)
O5 S1 C3 . . 104.88(10)
O3 S1 C3 . . 107.96(10)
Na1 O1W H1WA . . 105(3)
Na1 O1W H1WB . . 140(2)
H1WA O1W H1WB . . 103(3)

loop_
_geom_bond_atom_site_label_1
_geom_bond_atom_site_label_2
_geom_bond_site_symmetry_2
_geom_bond_distance
_geom_bond_publ_flag
Na1 O4 1_455 2.3512(19) y
Na1 O5 4_576 2.3619(19) y
Na1 O3 . 2.4183(18) y
Na1 O2 2_545 2.4272(19) y
Na1 O1W . 2.450(2) y
Na1 O1 . 2.4778(18) y
C1 O1 . 1.250(3) ?
C1 O2 . 1.256(3) ?
C1 C2 . 1.535(3) ?
C2 N1 . 1.484(3) ?
C2 C3 . 1.537(3) ?
C2 H2 . 0.9800 ?
C3 S1 . 1.781(2) ?
C3 H3A . 0.9700 ?
C3 H3B . 0.9700 ?
N1 H1A . 0.8900 ?
N1 H1B . 0.8900 ?
N1 H1C . 0.8900 ?
O3 S1 . 1.4567(16) ?
O4 S1 . 1.4505(17) ?
O5 S1 . 1.4561(16) ?
O1W H1WA . 0.8499(11) ?
O1W H1WB . 0.8500(11) ?

loop_
_geom_hbond_atom_site_label_D
_geom_hbond_atom_site_label_H
_geom_hbond_atom_site_label_A
_geom_hbond_site_symmetry_A
_geom_hbond_distance_DH
_geom_hbond_distance_HA
_geom_hbond_distance_DA
_geom_hbond_angle_DHA
N1 H1A O1W 1_655 0.89 2.16 2.981(3) 152.5
N1 H1B O1 3_676 0.89 1.97 2.842(2) 166.3
N1 H1C O2 1_655 0.89 1.88 2.766(2) 172.6
O1W H1WA O3 4_576 0.8499(11) 2.100(14) 2.912(3) 160(4)
O1W H1WB O5 4_476 0.8500(11) 2.081(3) 2.930(2) 178(3)
